data_2215479
loop_
_publ_author_name
'Urban, Ji\<r\'i'
'F\'abry, Jan'
'Zuman, Petr'
'Ludv\'ik, Ji\<r\'i'
'C\'isa\<rov\'a, Ivana'

_publ_section_title
(3<i>R</i>*,1'<i>S</i>*,3'<i>R</i>*)-3-(3'-Hydroxy-1'<i>H</i>,3'<i>H</i>-benzo[<i>c</i>]furan-1'-yl)-2-(2''-hydroxyethyl)-2,3-dihydro-1<i>H</i>-benzo[<i>c</i>]pyrrol-1-one
_journal_coeditor_code GG2023
_journal_issue 10
_journal_name_full 'Acta Crystallographica Section E'
_journal_page_first o4139
_journal_page_last o4140
_journal_paper_doi 10.1107/S1600536807045308
_journal_volume 63
_journal_year 2007
_chemical_formula_iupac 'C18 H17 N1 O4'
_chemical_formula_moiety 'C18 H17 N1 O4'
_chemical_formula_sum 'C18 H17 N O4'
_chemical_formula_weight 311.3
_chemical_name_common
;
(3R*,1'S*,3'R*)-2-(2''-hydroxyethyl)-3-
(3'-hydroxy-1'H,3'H-
benzo[c]furan)-1'-yl-1H,3H-benzo[c]pyrrol-1-one
;
_chemical_name_systematic
;
(3<i>R</i>*,1'<i>S</i>*,3'<i>R</i>*)-3-(3'-Hydroxy-1'<i>H</i>,3'<i>H</i>-
benzo[<i>c</i>]furan-1'-yl)-2-(2''-hydroxyethyl)-2,3-dihydro-1<i>H</i>-
benzo[<i>c</i>]pyrrol-1-one
;
_space_group_IT_number 19
_symmetry_cell_setting orthorhombic
_symmetry_space_group_name_Hall 'P 2ac 2ab'
_symmetry_space_group_name_H-M 'P 21 21 21'
_cell_angle_alpha 90
_cell_angle_beta 90
_cell_angle_gamma 90
_cell_formula_units_Z 4
_cell_length_a 7.02920(10)
_cell_length_b 11.9861(5)
_cell_length_c 18.0014(7)
_cell_measurement_reflns_used 1756
_cell_measurement_temperature 150(2)
_cell_measurement_theta_max 26.02
_cell_measurement_theta_min 1
_cell_volume 1516.67(9)
_computing_cell_refinement
;
COLLECT (Nonius, 1998) and DENZO (Otwinowski & Minor, 1997)
;
_computing_data_collection
;
COLLECT (Nonius, 1998) and DENZO (Otwinowski & Minor, 1997)
;
_computing_data_reduction
;
COLLECT (Nonius, 1998) and DENZO (Otwinowski & Minor, 1997)
;
_computing_molecular_graphics 'PLATON (Spek, 2003)'
_computing_publication_material 'JANA2000 (Pet\<r\'i\<cek <i>et al.</i>,  2000)'
_computing_structure_refinement 'JANA2000 (Pet\<r\'i\<cek <i>et al.</i>,  2000)'
_computing_structure_solution 'SIR97 (Altomare <i>et al.</i>,  1999)'
_diffrn_ambient_temperature 150(2)
_diffrn_detector_area_resol_mean 9.091
_diffrn_measured_fraction_theta_full 1.00
_diffrn_measured_fraction_theta_max 1.00
_diffrn_measurement_device_type 'Nonius KappaCCD area-detector'
_diffrn_measurement_method '\f and \w'
_diffrn_radiation_monochromator graphite
_diffrn_radiation_source 'fine-focus sealed tube'
_diffrn_radiation_type MoK\a
_diffrn_radiation_wavelength 0.71073
_diffrn_reflns_av_R_equivalents 0.058
_diffrn_reflns_av_sigmaI/netI 0.0331
_diffrn_reflns_limit_h_max 8
_diffrn_reflns_limit_h_min -8
_diffrn_reflns_limit_k_max 14
_diffrn_reflns_limit_k_min -14
_diffrn_reflns_limit_l_max 22
_diffrn_reflns_limit_l_min -22
_diffrn_reflns_number 18223
_diffrn_reflns_theta_full 26.02
_diffrn_reflns_theta_max 26.02
_diffrn_reflns_theta_min 2.04
_exptl_absorpt_coefficient_mu 0.097
_exptl_absorpt_correction_type none
_exptl_crystal_colour colourless
_exptl_crystal_density_diffrn 1.363
_exptl_crystal_density_method 'not measured'
_exptl_crystal_description prism
_exptl_crystal_F_000 656
_exptl_crystal_size_max 0.2
_exptl_crystal_size_mid 0.075
_exptl_crystal_size_min 0.05
_refine_diff_density_max 0.16
_refine_diff_density_min -0.17
_refine_ls_extinction_coef 1.57(16)
_refine_ls_extinction_method 'B-C type 1 Lorentzian isotropic (Becker & Coppens, 1974)'
_refine_ls_goodness_of_fit_ref 1.65
_refine_ls_hydrogen_treatment mixed
_refine_ls_number_constraints 60
_refine_ls_number_parameters 217
_refine_ls_number_reflns 1737
_refine_ls_number_restraints 2
_refine_ls_R_factor_all 0.0509
_refine_ls_R_factor_gt 0.0365
_refine_ls_shift/su_max 0.0056
_refine_ls_shift/su_mean 0.0006
_refine_ls_structure_factor_coef Fsqd
_refine_ls_weighting_details 'w = 1/(\s^2^(I)+0.0004I^2^)'
_refine_ls_weighting_scheme sigma
_refine_ls_wR_factor_gt 0.0663
_refine_ls_wR_factor_ref 0.0693
_reflns_number_gt 1482
_reflns_number_total 1737
_reflns_threshold_expression I>2\s(I)
_cod_data_source_file gg2023.cif
_cod_data_source_block I
_cod_original_formula_sum 'C18 H17 N1 O4'
_cod_database_code 2215479
_cod_database_fobs_code 2215479

loop_
_symmetry_equiv_pos_site_id
_symmetry_equiv_pos_as_xyz
1 x,y,z
2 1/2-x,-y,1/2+z
3 1/2+x,1/2-y,-z
4 -x,1/2+y,1/2-z

loop_
_atom_site_type_symbol
_atom_site_label
_atom_site_fract_x
_atom_site_fract_y
_atom_site_fract_z
_atom_site_U_iso_or_equiv
_atom_site_adp_type
_atom_site_calc_flag
_atom_site_occupancy
C C1 0.6319(3) 0.35574(19) 0.31944(13) 0.0247(7) Uani d 1
O O1 0.4921(2) 0.36611(15) 0.36055(9) 0.0344(6) Uani d 1
N N2 0.7803(2) 0.28509(16) 0.33170(10) 0.0228(6) Uani d 1
C C3 0.9250(3) 0.28969(18) 0.27316(12) 0.0223(7) Uani d 1
H H3 1.049523 0.313389 0.291876 0.0268 Uiso d 1
C C4a 0.8429(3) 0.37409(19) 0.22012(12) 0.0229(7) Uani d 1
C C7a 0.6721(3) 0.41363(19) 0.24872(13) 0.0243(7) Uani d 1
C C4 0.9105(3) 0.41434(19) 0.15273(12) 0.0254(8) Uani d 1
H H4 1.025186 0.389264 0.133152 0.0305 Uiso d 1
C C5 0.8021(3) 0.49305(18) 0.11539(13) 0.0286(8) Uani d 1
H H5 0.843911 0.519653 0.069689 0.0344 Uiso d 1
C C6 0.6330(3) 0.5332(2) 0.14428(13) 0.0304(8) Uani d 1
H H6 0.564561 0.58684 0.118234 0.0364 Uiso d 1
C C7 0.5651(3) 0.49403(19) 0.21169(13) 0.0300(8) Uani d 1
H H7 0.451645 0.520785 0.231403 0.036 Uiso d 1
O O2' 0.8001(2) 0.13188(13) 0.20416(8) 0.0284(5) Uani d 1
C C3' 0.8425(3) 0.09010(18) 0.13168(13) 0.0256(7) Uani d 1
H H3' 0.742632 0.110399 0.096186 0.0307 Uiso d 1
C C4'a 1.0382(3) 0.13391(19) 0.11551(12) 0.0221(7) Uani d 1
C C7'a 1.1135(3) 0.18025(19) 0.17942(13) 0.0222(7) Uani d 1
C C1' 0.9675(3) 0.17481(19) 0.23995(12) 0.0239(7) Uani d 1
H H1' 1.008275 0.125368 0.280284 0.0286 Uiso d 1
C C4' 1.1405(3) 0.13336(19) 0.04959(13) 0.0297(8) Uani d 1
H H4' 1.091314 0.100496 0.006917 0.0356 Uiso d 1
C C5' 1.3188(3) 0.18345(19) 0.04942(14) 0.0322(8) Uani d 1
H H5' 1.388937 0.18607 0.005654 0.0387 Uiso d 1
C C6' 1.3937(3) 0.2297(2) 0.11368(14) 0.0310(8) Uani d 1
H H6' 1.513096 0.262987 0.112345 0.0372 Uiso d 1
C C7' 1.2934(3) 0.22706(19) 0.17991(14) 0.0271(8) Uani d 1
H H7' 1.345299 0.255859 0.223395 0.0325 Uiso d 1
O O3 0.8433(2) -0.02678(14) 0.13010(10) 0.0316(6) Uani d 1
H H3O 0.737(2) -0.055(3) 0.131(2) 0.107(14) Uiso d 1
C C1'' 0.7943(3) 0.21383(19) 0.39678(12) 0.0254(7) Uani d 1
H H1''a 0.675818 0.216763 0.424362 0.0304 Uiso d 1
H H1''b 0.807196 0.136731 0.381209 0.0304 Uiso d 1
C C2'' 0.9573(3) 0.24420(19) 0.44749(13) 0.0278(8) Uani d 1
H H2''a 0.963299 0.191412 0.488262 0.0334 Uiso d 1
H H2''b 1.076237 0.238248 0.420462 0.0334 Uiso d 1
O O4 0.9379(3) 0.35389(15) 0.47616(10) 0.0349(6) Uani d 1
H H4O 0.993(4) 0.395(2) 0.4465(14) 0.086(14) Uiso d 1

loop_
_atom_site_aniso_label
_atom_site_aniso_U_11
_atom_site_aniso_U_22
_atom_site_aniso_U_33
_atom_site_aniso_U_12
_atom_site_aniso_U_13
_atom_site_aniso_U_23
_atom_site_aniso_type_symbol
C1 0.0259(12) 0.0258(14) 0.0224(13) -0.0003(11) 0.0000(11) -0.0029(11) C
O1 0.0323(9) 0.0402(11) 0.0308(10) 0.0089(8) 0.0089(8) 0.0042(9) O
N2 0.0266(10) 0.0256(11) 0.0162(10) 0.0031(8) 0.0011(8) 0.0006(9) N
C3 0.0205(11) 0.0269(13) 0.0195(13) 0.0011(10) 0.0018(9) 0.0005(11) C
C4a 0.0270(11) 0.0219(12) 0.0199(12) -0.0033(10) -0.0029(10) -0.0029(11) C
C7a 0.0284(11) 0.0223(12) 0.0222(13) -0.0014(10) -0.0027(10) -0.0026(10) C
C4 0.0291(12) 0.0221(13) 0.0249(14) -0.0007(10) 0.0011(10) -0.0029(11) C
C5 0.0361(14) 0.0242(14) 0.0256(14) -0.0039(11) -0.0021(11) 0.0011(11) C
C6 0.0363(13) 0.0262(14) 0.0286(14) 0.0022(11) -0.0081(11) 0.0025(12) C
C7 0.0305(13) 0.0300(14) 0.0295(14) 0.0066(12) -0.0029(11) -0.0018(12) C
O2' 0.0248(8) 0.0306(9) 0.0298(10) -0.0061(7) 0.0054(7) -0.0079(8) O
C3' 0.0273(12) 0.0239(13) 0.0254(14) 0.0016(10) 0.0045(11) -0.0027(11) C
C4'a 0.0227(11) 0.0196(12) 0.0241(13) 0.0025(10) 0.0008(10) 0.0006(11) C
C7'a 0.0220(11) 0.0210(13) 0.0237(13) 0.0045(9) 0.0020(10) 0.0023(10) C
C1' 0.0228(11) 0.0266(13) 0.0222(13) 0.0004(10) -0.0006(10) -0.0005(11) C
C4' 0.0347(13) 0.0268(13) 0.0276(14) -0.0003(11) 0.0019(11) -0.0014(12) C
C5' 0.0311(12) 0.0331(14) 0.0324(15) -0.0028(12) 0.0122(12) -0.0018(13) C
C6' 0.0229(11) 0.0315(15) 0.0387(16) -0.0015(10) 0.0053(11) -0.0001(12) C
C7' 0.0225(11) 0.0291(15) 0.0296(15) 0.0002(10) -0.0011(11) -0.0019(12) C
O3 0.0296(9) 0.0230(10) 0.0422(11) -0.0031(7) 0.0046(8) -0.0034(8) O
C1'' 0.0302(12) 0.0264(14) 0.0195(13) 0.0006(10) 0.0033(10) 0.0022(11) C
C2'' 0.0356(13) 0.0255(13) 0.0224(13) -0.0007(11) -0.0002(11) 0.0017(11) C
O4 0.0498(10) 0.0271(11) 0.0279(11) -0.0029(9) 0.0007(8) -0.0038(9) O

loop_
_atom_type_symbol
_atom_type_scat_dispersion_real
_atom_type_scat_dispersion_imag
_atom_type_scat_source
C 0.003 0.002 'International Tables Vol C Tables  4.2.6.8 and 6.1.1.4'
H 0.000 0.000 'International Tables Vol C Tables  4.2.6.8 and 6.1.1.4'
N 0.006 0.003 'International Tables Vol C Tables  4.2.6.8 and 6.1.1.4'
O 0.011 0.006 'International Tables Vol C Tables  4.2.6.8 and 6.1.1.4'

loop_
_geom_angle_atom_site_label_1
_geom_angle_atom_site_label_2
_geom_angle_atom_site_label_3
_geom_angle
_geom_angle_publ_flag
O1 C1 N2 125.1(2) no
O1 C1 C7a 128.4(2) no
N2 C1 C7a 106.57(18) no
C1 N2 C3 113.06(18) no
C1 N2 C1'' 123.23(18) no
C3 N2 C1'' 123.70(17) no
N2 C3 C4a 102.43(16) no
N2 C3 C1' 112.48(17) no
C4a C3 C1' 115.56(18) no
C3 C4a C7a 108.98(18) no
C3 C4a C4 130.99(19) no
C7a C4a C4 120.0(2) no
C1 C7a C4a 108.93(19) no
C1 C7a C7 129.4(2) no
C4a C7a C7 121.7(2) no
C4a C4 C5 118.2(2) no
C4 C5 C6 121.8(2) no
C5 C6 C7 120.5(2) no
C7a C7 C6 117.9(2) no
C3' O2' C1' 111.36(15) no
O2' C3' C4'a 104.22(17) no
O2' C3' O3 111.69(18) no
C4'a C3' O3 110.02(18) no
C3' C4'a C7'a 109.29(19) no
C3' C4'a C4' 129.7(2) no
C7'a C4'a C4' 120.97(19) no
C4'a C7'a C1' 108.97(17) no
C4'a C7'a C7' 121.2(2) no
C1' C7'a C7' 129.7(2) no
C3 C1' O2' 109.73(16) no
C3 C1' C7'a 112.24(18) no
O2' C1' C7'a 104.50(17) no
C4'a C4' C5' 117.9(2) no
C4' C5' C6' 120.9(2) no
C5' C6' C7' 121.1(2) no
C7'a C7' C6' 117.9(2) no
N2 C1'' C2'' 113.39(18) no
C1'' C2'' O4 111.75(19) no
H1''a C1'' H1''b 105.2 no
H2''a C2'' H2''b 107.1 no

loop_
_geom_bond_atom_site_label_1
_geom_bond_atom_site_label_2
_geom_bond_distance
_geom_bond_publ_flag
C1 O1 1.237(3) no
C1 N2 1.362(3) no
C1 C7a 1.477(3) no
N2 C3 1.466(3) no
N2 C1'' 1.453(3) no
C3 C4a 1.506(3) no
C3 C1' 1.531(3) no
C4a C7a 1.390(3) no
C4a C4 1.389(3) no
C7a C7 1.392(3) no
C4 C5 1.387(3) no
C5 C6 1.384(3) no
C6 C7 1.386(3) no
O2' C3' 1.429(3) no
O2' C1' 1.437(3) no
C3' C4'a 1.501(3) no
C3' O3 1.401(3) no
C4'a C7'a 1.383(3) no
C4'a C4' 1.388(3) no
C7'a C1' 1.499(3) no
C7'a C7' 1.383(3) no
C4' C5' 1.389(3) no
C5' C6' 1.387(3) no
C6' C7' 1.385(3) no
C1'' C2'' 1.510(3) no
C2'' O4 1.419(3) no
C3 H3 0.98 no
C4 H4 0.93 no
C5 H5 0.93 no
C6 H6 0.93 no
C7 H7 0.93 no
C3' H3' 0.98 no
C1' H1' 0.98 no
C4' H4' 0.93 no
C5' H5' 0.93 no
C6' H6' 0.93 no
C7' H7' 0.93 no
O3 H3O 0.82(2) no
C1'' H1''a 0.97 no
C1'' H1''b 0.97 no
C2'' H2''a 0.97 no
C2'' H2''b 0.97 no
O4 H4O 0.82(3) no

loop_
_cod_related_entry_id
_cod_related_entry_database
_cod_related_entry_code
1 ChemSpider 21184243
